data_7246253
loop_
_publ_author_name
'Stoesser, Julian'
'Engelage, Elric'
'Belmonte, Debora'
'Huber, Stefan M.'

_publ_section_title
;
 Just at the limit: binding studies with neutral brominated
 terphenyl-derived halogen bond donors
;
_journal_issue 10
_journal_name_full CrystEngComm
_journal_page_first 1501
_journal_page_last 1506
_journal_paper_doi 10.1039/D2CE01629J
_journal_volume 25
_journal_year 2023
_chemical_formula_sum 'C18 Br2 F12'
_chemical_formula_weight 604.00
_space_group_crystal_system triclinic
_space_group_IT_number 2
_space_group_name_Hall '-P 1'
_space_group_name_H-M_alt 'P -1'
_audit_creation_method SHELXL-2018/3
_audit_update_record
;
2022-07-04 deposited with the CCDC.	2023-02-06 downloaded from the CCDC.
;
_cell_angle_alpha 71.140(7)
_cell_angle_beta 86.893(8)
_cell_angle_gamma 79.296(8)
_cell_formula_units_Z 1
_cell_length_a 5.4453(6)
_cell_length_b 7.8772(6)
_cell_length_c 11.0644(9)
_cell_measurement_reflns_used 1811
_cell_measurement_temperature 170(2)
_cell_measurement_theta_max 26.5
_cell_measurement_theta_min 2.8
_cell_volume 441.29(7)
_computing_cell_refinement 'CrysAlisPro 1.171.40.53a (Rigaku OD, 2019)'
_computing_data_collection 'CrysAlisPro 1.171.40.53a (Rigaku OD, 2019)'
_computing_data_reduction 'CrysAlisPro 1.171.40.53a (Rigaku OD, 2019)'
_computing_molecular_graphics
;
 Diamond 4 - Crystal and Molecular Structure Visualization
  Crystal Impact - Dr. H. Putz & Dr. K. Brandenburg GbR, 
  Kreuzherrenstr. 102, 53227 Bonn, Germany
  http://www.crystalimpact.com/diamond
 Mercury CSD 2.0 - New Features for the Visualization 
 and Investigation of Crystal Structures
  C. F. Macrae, I. J. Bruno, J. A. Chisholm, P. R. Edgington, P. McCabe,
  E. Pidcock, 
  L. Rodriguez-Monge, R. Taylor, J. van de Streek and P. A. Wood, 
  J. Appl. Cryst., 41, 466-470, 2008
;
_computing_publication_material 'WinGX L. J. Farrugia, J. Appl. Crystallogr., 1999, 32, 837-838.'
_computing_structure_refinement 'SHELXL-2018/3 (Sheldrick, 2018)'
_computing_structure_solution
;
 shelXT  G. M. Sheldrick, Acta Crystallogr., Sect. A: Found. Crystallogr.,
 2008, 64, 112-122.
 shelXle C. B. Huebschle, G. M. Sheldrick and B. Dittrich J. Appl. Cryst.
  (2011). 44, 1281-1284
;
_diffrn_ambient_temperature 170(2)
_diffrn_detector 'CCD plate'
_diffrn_measured_fraction_theta_full 0.994
_diffrn_measured_fraction_theta_max 0.993
_diffrn_measurement_details
;
List of Runs (angles in degrees, time in seconds):

  # Type    Start    End  Width  t~exp~   \w     \q     \k     \f   Frames
#--------------------------------------------------------------------------
  1  \w     12.00 118.00   0.50   10.00    --   30.00  54.00 -30.00  212
  2  \w    -11.00  16.00   0.50   10.00    --   30.00  54.00-120.00   54
  3  \w     90.00 117.00   0.50   10.00    --   30.00  54.00-120.00   54
  4  \w    -66.00 118.00   0.50   10.00    --   30.00  54.00  90.00  368
;
_diffrn_measurement_device 'two-circle diffractometer'
_diffrn_measurement_device_type 'XtaLAB Mini (ROW)'
_diffrn_measurement_method '\w scans'
_diffrn_orient_matrix_type 'CrysAlisPro convention (1999,Acta A55,543-557)'
_diffrn_orient_matrix_UB_11 -0.0282053000
_diffrn_orient_matrix_UB_12 0.0784257000
_diffrn_orient_matrix_UB_13 -0.0545330000
_diffrn_orient_matrix_UB_21 -0.0318738000
_diffrn_orient_matrix_UB_22 0.0549585000
_diffrn_orient_matrix_UB_23 0.0401620000
_diffrn_orient_matrix_UB_31 0.1255501000
_diffrn_orient_matrix_UB_32 0.0133946000
_diffrn_orient_matrix_UB_33 -0.0016061000
_diffrn_radiation_monochromator graphite
_diffrn_radiation_probe x-ray
_diffrn_radiation_type 'Mo K\a'
_diffrn_radiation_wavelength 0.71073
_diffrn_reflns_av_R_equivalents 0.0209
_diffrn_reflns_av_unetI/netI 0.0366
_diffrn_reflns_Laue_measured_fraction_full 0.994
_diffrn_reflns_Laue_measured_fraction_max 0.993
_diffrn_reflns_limit_h_max 6
_diffrn_reflns_limit_h_min -6
_diffrn_reflns_limit_k_max 9
_diffrn_reflns_limit_k_min -9
_diffrn_reflns_limit_l_max 13
_diffrn_reflns_limit_l_min -13
_diffrn_reflns_number 2671
_diffrn_reflns_point_group_measured_fraction_full 0.994
_diffrn_reflns_point_group_measured_fraction_max 0.993
_diffrn_reflns_theta_full 25.242
_diffrn_reflns_theta_max 26.493
_diffrn_reflns_theta_min 2.777
_diffrn_source 'fine-focus sealed X-ray tube'
_diffrn_source_type 'Rigaku (Mo) X-ray Source'
_exptl_absorpt_coefficient_mu 4.719
_exptl_absorpt_correction_T_max 0.725
_exptl_absorpt_correction_T_min 0.283
_exptl_absorpt_correction_type gaussian
_exptl_absorpt_process_details
;
CrysAlisPro 1.171.40.53a (Rigaku Oxford Diffraction, 2019)
Numerical absorption correction based on gaussian integration over
			a multifaceted crystal model
Empirical absorption correction using spherical harmonics,
 implemented in SCALE3 ABSPACK scaling algorithm.
;
_exptl_crystal_colour 'clear colourless'
_exptl_crystal_density_diffrn 2.273
_exptl_crystal_description plate
_exptl_crystal_F_000 286
_exptl_crystal_recrystallization_method 'Re-crystallisation from solvent: Slow evaporation of pentane'
_exptl_crystal_size_max 0.485
_exptl_crystal_size_mid 0.259
_exptl_crystal_size_min 0.124
_refine_diff_density_max 0.733
_refine_diff_density_min -0.414
_refine_diff_density_rms 0.091
_refine_ls_extinction_method none
_refine_ls_goodness_of_fit_ref 1.093
_refine_ls_hydrogen_treatment undef
_refine_ls_matrix_type full
_refine_ls_number_parameters 145
_refine_ls_number_reflns 1811
_refine_ls_number_restraints 0
_refine_ls_restrained_S_all 1.093
_refine_ls_R_factor_all 0.0377
_refine_ls_R_factor_gt 0.0326
_refine_ls_shift/su_max 0.000
_refine_ls_shift/su_mean 0.000
_refine_ls_structure_factor_coef Fsqd
_refine_ls_weighting_details 'w=1/[\s^2^(Fo^2^)+(0.0434P)^2^+0.0706P] where P=(Fo^2^+2Fc^2^)/3'
_refine_ls_weighting_scheme calc
_refine_ls_wR_factor_gt 0.0818
_refine_ls_wR_factor_ref 0.0865
_reflns_Friedel_coverage 0.000
_reflns_number_gt 1660
_reflns_number_total 1811
_reflns_threshold_expression 'I > 2\s(I)'
_cod_data_source_file d2ce01629j3.cif
_cod_data_source_block js-db-a04a
_cod_depositor_comments 'Adding full bibliography for 7246252--7246257.cif.'
_cod_database_code 7246253
_shelx_shelxl_version_number 2018/3
_shelx_space_group_comment
;
The symmetry employed for this shelxl refinement is uniquely defined
by the following loop, which should always be used as a source of
symmetry information in preference to the above space-group names.
They are only intended as comments.
;
_oxdiff_exptl_absorpt_empirical_full_min 0.756
_oxdiff_exptl_absorpt_empirical_full_max 1.513
_oxdiff_exptl_absorpt_empirical_details
;
Empirical correction (ABSPACK) includes:
- Absorption correction using spherical harmonics
- Frame scaling
;

loop_
_space_group_symop_operation_xyz
'x, y, z'
'-x, -y, -z'

loop_
_atom_site_label
_atom_site_type_symbol
_atom_site_fract_x
_atom_site_fract_y
_atom_site_fract_z
_atom_site_U_iso_or_equiv
_atom_site_adp_type
_atom_site_occupancy
_atom_site_site_symmetry_order
_atom_site_calc_flag
_atom_site_refinement_flags_posn
_atom_site_refinement_flags_adp
_atom_site_refinement_flags_occupancy
_atom_site_disorder_assembly
_atom_site_disorder_group
Br1 Br 0.15009(6) 0.53837(4) 0.17419(3) 0.03605(15) Uani 1 1 d . . . . .
F1 F 0.3356(4) 0.2875(3) 0.01895(19) 0.0456(5) Uani 1 1 d . . . . .
F2 F 0.7498(4) 0.0296(3) 0.05003(19) 0.0466(5) Uani 1 1 d . . . . .
F3 F 1.0763(4) -0.0325(3) 0.2435(2) 0.0492(6) Uani 1 1 d . . . . .
F4 F 0.9854(4) 0.1625(3) 0.40835(18) 0.0392(5) Uani 1 1 d . . . . .
F5 F 0.4863(4) 0.1393(2) 0.55665(17) 0.0354(4) Uani 1 1 d . . . . .
F6 F 0.3901(4) 0.2961(2) 0.73989(16) 0.0338(4) Uani 1 1 d . . . . .
C1 C 0.4406(6) 0.3582(4) 0.2007(3) 0.0272(6) Uani 1 1 d . . . . .
C2 C 0.4912(6) 0.2594(5) 0.1170(3) 0.0316(7) Uani 1 1 d . . . . .
C3 C 0.7032(6) 0.1246(4) 0.1317(3) 0.0333(7) Uani 1 1 d . . . . .
C4 C 0.8682(6) 0.0938(4) 0.2302(3) 0.0328(7) Uani 1 1 d . . . . .
C5 C 0.8176(6) 0.1922(4) 0.3141(3) 0.0287(7) Uani 1 1 d . . . . .
C6 C 0.6030(6) 0.3242(4) 0.3036(3) 0.0249(6) Uani 1 1 d . . . . .
C7 C 0.5499(6) 0.4161(4) 0.4029(3) 0.0261(6) Uani 1 1 d . . . . .
C8 C 0.4955(6) 0.3187(4) 0.5272(3) 0.0284(6) Uani 1 1 d . . . . .
C9 C 0.4449(6) 0.3992(4) 0.6216(3) 0.0272(6) Uani 1 1 d . . . . .

loop_
_atom_site_aniso_label
_atom_site_aniso_U_11
_atom_site_aniso_U_22
_atom_site_aniso_U_33
_atom_site_aniso_U_23
_atom_site_aniso_U_13
_atom_site_aniso_U_12
Br1 0.0327(2) 0.0378(2) 0.0364(2) -0.01360(15) -0.00124(14) 0.00041(15)
F1 0.0525(12) 0.0603(14) 0.0330(10) -0.0266(10) -0.0080(9) -0.0086(11)
F2 0.0622(13) 0.0482(12) 0.0415(11) -0.0326(10) 0.0126(10) -0.0099(10)
F3 0.0496(12) 0.0420(12) 0.0542(13) -0.0244(10) 0.0024(10) 0.0121(10)
F4 0.0440(11) 0.0369(10) 0.0314(10) -0.0090(8) -0.0086(9) 0.0050(9)
F5 0.0585(12) 0.0220(9) 0.0279(9) -0.0100(7) 0.0060(9) -0.0106(8)
F6 0.0519(11) 0.0284(9) 0.0204(8) -0.0071(7) 0.0080(8) -0.0087(8)
C1 0.0314(15) 0.0268(15) 0.0239(14) -0.0090(12) 0.0027(12) -0.0057(13)
C2 0.0363(16) 0.0387(18) 0.0249(15) -0.0156(14) 0.0012(13) -0.0099(14)
C3 0.0460(19) 0.0331(17) 0.0280(15) -0.0185(14) 0.0105(14) -0.0119(15)
C4 0.0363(17) 0.0262(15) 0.0348(17) -0.0127(13) 0.0082(14) -0.0001(13)
C5 0.0361(16) 0.0276(15) 0.0226(14) -0.0088(12) 0.0007(13) -0.0047(14)
C6 0.0334(15) 0.0211(13) 0.0219(14) -0.0086(11) 0.0056(12) -0.0072(12)
C7 0.0308(15) 0.0271(15) 0.0215(14) -0.0113(12) 0.0008(12) -0.0020(12)
C8 0.0366(16) 0.0236(14) 0.0267(15) -0.0111(12) 0.0012(13) -0.0044(13)
C9 0.0353(16) 0.0244(14) 0.0197(13) -0.0050(11) 0.0021(12) -0.0039(13)

loop_
_atom_type_symbol
_atom_type_description
_atom_type_scat_dispersion_real
_atom_type_scat_dispersion_imag
_atom_type_scat_source
C C 0.0033 0.0016 'International Tables Vol C Tables 4.2.6.8 and 6.1.1.4'
F F 0.0171 0.0103 'International Tables Vol C Tables 4.2.6.8 and 6.1.1.4'
Br Br -0.2901 2.4595 'International Tables Vol C Tables 4.2.6.8 and 6.1.1.4'

loop_
_exptl_crystal_face_index_h
_exptl_crystal_face_index_k
_exptl_crystal_face_index_l
_exptl_crystal_face_perp_dist
-1 11 5 0.0529
0 -2 0 0.0374
1 1 0 0.1083
0 -1 -2 0.1165
-1 -1 -1 0.1316
0 1 -2 0.0906
0 0 1 0.0877
1 0 2 0.0894

loop_
_geom_angle_atom_site_label_1
_geom_angle_atom_site_label_2
_geom_angle_atom_site_label_3
_geom_angle
_geom_angle_site_symmetry_1
_geom_angle_site_symmetry_3
_geom_angle_publ_flag
C2 C1 C6 120.4(3) . . ?
C2 C1 Br1 118.6(2) . . ?
C6 C1 Br1 121.0(2) . . ?
F1 C2 C1 121.3(3) . . ?
F1 C2 C3 117.5(3) . . ?
C1 C2 C3 121.2(3) . . ?
F2 C3 C4 120.4(3) . . ?
F2 C3 C2 120.6(3) . . ?
C4 C3 C2 119.0(3) . . ?
F3 C4 C5 120.6(3) . . ?
F3 C4 C3 119.6(3) . . ?
C5 C4 C3 119.8(3) . . ?
F4 C5 C4 118.8(3) . . ?
F4 C5 C6 119.0(3) . . ?
C4 C5 C6 122.3(3) . . ?
C5 C6 C1 117.3(3) . . ?
C5 C6 C7 119.6(3) . . ?
C1 C6 C7 123.1(3) . . ?
C8 C7 C9 116.4(3) . 2_666 ?
C8 C7 C6 120.6(3) . . ?
C9 C7 C6 122.9(3) 2_666 . ?
F5 C8 C9 118.6(3) . . ?
F5 C8 C7 119.1(3) . . ?
C9 C8 C7 122.2(3) . . ?
F6 C9 C8 118.8(3) . . ?
F6 C9 C7 119.8(3) . 2_666 ?
C8 C9 C7 121.3(3) . 2_666 ?

loop_
_geom_bond_atom_site_label_1
_geom_bond_atom_site_label_2
_geom_bond_distance
_geom_bond_site_symmetry_2
_geom_bond_publ_flag
Br1 C1 1.884(3) . ?
F1 C2 1.348(4) . ?
F2 C3 1.335(3) . ?
F3 C4 1.342(4) . ?
F4 C5 1.358(3) . ?
F5 C8 1.353(3) . ?
F6 C9 1.349(3) . ?
C1 C2 1.377(4) . ?
C1 C6 1.405(4) . ?
C2 C3 1.393(5) . ?
C3 C4 1.381(5) . ?
C4 C5 1.377(4) . ?
C5 C6 1.395(4) . ?
C6 C7 1.489(4) . ?
C7 C8 1.388(4) . ?
C7 C9 1.396(4) 2_666 ?
C8 C9 1.379(4) . ?

loop_
_exptl_oxdiff_crystal_face_indexfrac_h
_exptl_oxdiff_crystal_face_indexfrac_k
_exptl_oxdiff_crystal_face_indexfrac_l
_exptl_oxdiff_crystal_face_x
_exptl_oxdiff_crystal_face_y
_exptl_oxdiff_crystal_face_z
-1.0599 10.5229 4.9030 0.5878 0.8090 -0.0000
0.0692 -1.6859 0.3309 -0.1522 -0.0816 -0.0144
1.0751 1.2587 0.3183 0.0510 0.0477 0.1513
0.0800 -0.7870 -2.3985 0.0668 -0.1421 0.0033
-1.0361 -1.3452 -1.4807 0.0045 -0.1004 -0.1457
-0.0583 0.5856 -1.7590 0.1435 -0.0366 0.0033
0.2617 0.0286 0.5525 -0.0353 0.0154 0.0324
0.5523 -0.1622 1.5463 -0.1126 0.0356 0.0647
